data_4310426
loop_
_publ_author_name
'V. R. Pedireddi'
'Sunil Varughese'

_publ_section_title
;
 Solvent-Dependent Coordination Polymers: Cobalt Complexes of
 3,5-Dinitrobenzoic Acid and 3,5-Dinitro-4-methylbenzoic Acid with
 4,4'-Bipyrdine
;
_journal_name_full 'Inorganic Chemistry'
_journal_page_first 450
_journal_page_last 457
_journal_paper_doi 10.1021/ic0349499
_journal_volume 43
_journal_year 2004
_chemical_formula_moiety 4(C7H3N2O6):2(C10H8N2):CH30:2Co:C3H6O
_chemical_formula_sum 'C52 H37 Co2 N12 O26'
_chemical_formula_weight 1363.80
_chemical_name_systematic
; 
 [Co(II)(bis-bipyridine)(tetrakis(3,5-dinitro benzene-1-carboxylic
 acid))methanol]
;
_space_group_IT_number 14
_symmetry_cell_setting monoclinic
_symmetry_space_group_name_Hall '-P 2ybc'
_symmetry_space_group_name_H-M 'P 1 21/c 1'
_atom_sites_solution_hydrogens geom
_atom_sites_solution_primary direct
_atom_sites_solution_secondary difmap
_audit_creation_method SHELXL-97
_cell_angle_alpha 90.00
_cell_angle_beta 104.15(1)
_cell_angle_gamma 90.00
_cell_formula_units_Z 4
_cell_length_a 22.774(2)
_cell_length_b 11.375(1)
_cell_length_c 22.533(2)
_cell_measurement_temperature 293(2)
_cell_volume 5660.2(9)
_computing_cell_refinement SMART
_computing_data_collection SMART
_computing_data_reduction SAINTPLUS
_computing_structure_refinement 'SHELXTL (Sheldrick, 1997)'
_computing_structure_solution 'SHELXTL (Sheldrick, 1990)'
_diffrn_ambient_temperature 293(2)
_diffrn_measured_fraction_theta_full 0.997
_diffrn_measured_fraction_theta_max 0.997
_diffrn_measurement_device_type 'Bruker, APEX area detector'
_diffrn_radiation_monochromator graphite
_diffrn_radiation_source 'fine-focus sealed tube'
_diffrn_radiation_type MoK\a
_diffrn_radiation_wavelength 0.71073
_diffrn_reflns_av_R_equivalents 0.1965
_diffrn_reflns_av_sigmaI/netI 0.1910
_diffrn_reflns_limit_h_max 23
_diffrn_reflns_limit_h_min -25
_diffrn_reflns_limit_k_max 12
_diffrn_reflns_limit_k_min -12
_diffrn_reflns_limit_l_max 24
_diffrn_reflns_limit_l_min -25
_diffrn_reflns_number 23238
_diffrn_reflns_theta_full 23.30
_diffrn_reflns_theta_max 23.30
_diffrn_reflns_theta_min 0.92
_exptl_absorpt_coefficient_mu 0.687
_exptl_crystal_colour pale-pink
_exptl_crystal_density_diffrn 1.600
_exptl_crystal_density_method 'not measured'
_exptl_crystal_description needles
_exptl_crystal_F_000 2780
_refine_diff_density_max 0.748
_refine_diff_density_min -0.812
_refine_diff_density_rms 0.127
_refine_ls_extinction_method none
_refine_ls_goodness_of_fit_ref 1.121
_refine_ls_hydrogen_treatment mixed
_refine_ls_matrix_type full
_refine_ls_number_parameters 830
_refine_ls_number_reflns 8158
_refine_ls_number_restraints 0
_refine_ls_restrained_S_all 1.121
_refine_ls_R_factor_all 0.218
_refine_ls_R_factor_gt 0.104
_refine_ls_shift/su_max 0.031
_refine_ls_shift/su_mean 0.001
_refine_ls_structure_factor_coef Fsqd
_refine_ls_weighting_details 'calc w=1/[\s^2^(Fo^2^)+(0.0854P)^2^+37.6569P] where P=(Fo^2^+2Fc^2^)/3'
_refine_ls_weighting_scheme calc
_refine_ls_wR_factor_gt 0.215
_refine_ls_wR_factor_ref 0.291
_reflns_number_gt 3933
_reflns_number_total 8158
_reflns_threshold_expression >2sigma(I)
_cod_data_source_file ic0349499si20030808_105644_2.cif
_cod_data_source_block 1b
_cod_depositor_comments
;
The following automatic conversions were performed:
'_symmetry_cell_setting' value 'Monoclinic' changed to 'monoclinic'
according to '/home/saulius/struct/CIF-dictionaries/cif_core.dic'
dictionary named 'cif_core.dic' version 2.4.1 from 2010-06-29.

Automatic conversion script
Id: cif_fix_enum 1527 2010-12-29 10:47:43Z saulius 
;
_cod_database_code 4310426

loop_
_symmetry_equiv_pos_as_xyz
'x, y, z'
'-x, y+1/2, -z+1/2'
'-x, -y, -z'
'x, -y-1/2, z-1/2'

loop_
_atom_site_label
_atom_site_type_symbol
_atom_site_fract_x
_atom_site_fract_y
_atom_site_fract_z
_atom_site_U_iso_or_equiv
_atom_site_adp_type
_atom_site_occupancy
_atom_site_symmetry_multiplicity
_atom_site_calc_flag
_atom_site_refinement_flags
_atom_site_disorder_assembly
_atom_site_disorder_group
Co1 Co 0.19277(8) 0.09368(13) 0.33892(7) 0.0273(5) Uani 1 1 d . . .
Co2 Co 0.39253(7) -0.00838(14) 0.43858(7) 0.0291(5) Uani 1 1 d . . .
O1B O 0.5182(4) 0.0128(9) 0.5698(4) 0.058(3) Uani 1 1 d . . .
O2B O 0.4209(4) -0.0056(8) 0.5348(4) 0.038(2) Uani 1 1 d . . .
O3B O 0.5829(7) 0.2720(12) 0.7515(6) 0.103(5) Uani 1 1 d . . .
O4B O 0.5257(7) 0.2902(13) 0.8123(7) 0.124(6) Uani 1 1 d . . .
O5B O 0.2983(6) 0.0151(15) 0.6862(7) 0.128(7) Uani 1 1 d . . .
O6B O 0.3343(6) 0.0963(13) 0.7727(6) 0.104(5) Uani 1 1 d . . .
O1C O 0.0657(4) 0.1919(9) 0.2443(4) 0.059(3) Uani 1 1 d . . .
O2C O 0.1517(4) 0.0955(7) 0.2446(3) 0.033(2) Uani 1 1 d . . .
O3C O -0.0432(5) 0.2624(12) -0.0370(5) 0.091(4) Uani 1 1 d . . .
O4C O -0.0589(5) 0.3234(10) 0.0489(5) 0.075(3) Uani 1 1 d . . .
O5C O 0.1814(6) -0.0463(12) 0.0479(6) 0.102(5) Uani 1 1 d . . .
O6C O 0.1036(5) -0.0540(10) -0.0280(5) 0.075(3) Uani 1 1 d . . .
O1E O 0.3062(4) -0.0254(8) 0.4548(4) 0.049(3) Uani 1 1 d . . .
O2E O 0.2214(4) 0.0823(7) 0.4319(3) 0.034(2) Uani 1 1 d . . .
O3E O 0.3249(7) -0.3361(12) 0.6067(6) 0.106(5) Uani 1 1 d . . .
O4E O 0.2660(7) -0.3391(11) 0.6693(6) 0.110(5) Uani 1 1 d . . .
O5E O 0.1056(5) -0.0560(11) 0.6478(5) 0.086(4) Uani 1 1 d . . .
O6E O 0.0815(6) 0.0490(11) 0.5648(6) 0.086(4) Uani 1 1 d . . .
O1F O 0.3668(4) 0.0001(7) 0.3417(3) 0.037(2) Uani 1 1 d . . .
O2F O 0.2763(4) 0.0937(7) 0.3195(3) 0.034(2) Uani 1 1 d . . .
O3F O 0.4457(5) 0.0739(13) 0.0967(5) 0.097(4) Uani 1 1 d . . .
O4F O 0.4861(6) 0.0171(14) 0.1858(7) 0.121(6) Uani 1 1 d . . .
O5F O 0.2002(5) 0.2678(10) 0.1206(5) 0.074(4) Uani 1 1 d . . .
O6F O 0.2428(6) 0.2291(12) 0.0478(5) 0.100(4) Uani 1 1 d . . .
N1B N 0.5355(8) 0.2529(12) 0.7659(6) 0.073(4) Uani 1 1 d . . .
N2B N 0.3378(6) 0.0625(12) 0.7227(7) 0.064(4) Uani 1 1 d . . .
N1C N -0.0312(6) 0.2669(12) 0.0186(6) 0.056(3) Uani 1 1 d . . .
N2C N 0.1296(7) -0.0236(11) 0.0231(6) 0.056(3) Uani 1 1 d . . .
N1E N 0.2837(8) -0.2988(13) 0.6263(7) 0.078(5) Uani 1 1 d . . .
N2E N 0.1145(6) -0.0188(12) 0.5996(6) 0.055(3) Uani 1 1 d . . .
N1F N 0.4429(6) 0.0547(12) 0.1480(7) 0.064(4) Uani 1 1 d . . .
N2F N 0.2406(6) 0.2273(11) 0.1022(6) 0.055(4) Uani 1 1 d . . .
C1B C 0.4558(5) 0.0725(10) 0.6332(5) 0.027(3) Uani 1 1 d . . .
C2B C 0.5002(6) 0.1382(12) 0.6713(6) 0.047(4) Uani 1 1 d . . .
H2B H 0.5369 0.1518 0.6614 0.057 Uiso 1 1 calc R . .
C3B C 0.4894(8) 0.1835(12) 0.7243(7) 0.058(4) Uani 1 1 d . . .
C4B C 0.4355(7) 0.1623(12) 0.7414(6) 0.048(4) Uani 1 1 d . . .
H4B H 0.4286 0.1934 0.7773 0.057 Uiso 1 1 calc R . .
C5B C 0.3931(6) 0.0938(12) 0.7030(6) 0.043(3) Uani 1 1 d . . .
C6B C 0.4011(6) 0.0512(10) 0.6488(6) 0.035(3) Uani 1 1 d . . .
H6B H 0.3705 0.0086 0.6228 0.042 Uiso 1 1 calc R . .
C7B C 0.4661(6) 0.0219(10) 0.5730(6) 0.033(3) Uani 1 1 d . . .
C1C C 0.0841(6) 0.1349(11) 0.1496(5) 0.034(3) Uani 1 1 d . . .
C2C C 0.0358(5) 0.2015(11) 0.1166(5) 0.034(3) Uani 1 1 d . . .
H2C H 0.0147 0.2506 0.1370 0.041 Uiso 1 1 calc R . .
C3C C 0.0195(6) 0.1950(12) 0.0542(6) 0.040(3) Uani 1 1 d . . .
C4C C 0.0483(6) 0.1204(12) 0.0209(6) 0.043(4) Uani 1 1 d . . .
H4C H 0.0361 0.1144 -0.0215 0.051 Uiso 1 1 calc R . .
C5C C 0.0963(5) 0.0564(11) 0.0552(6) 0.034(3) Uani 1 1 d . . .
C6C C 0.1158(6) 0.0613(11) 0.1181(6) 0.039(3) Uani 1 1 d . . .
H6C H 0.1488 0.0173 0.1390 0.047 Uiso 1 1 calc R . .
C7C C 0.1021(7) 0.1425(11) 0.2184(6) 0.040(3) Uani 1 1 d . . .
C1E C 0.2379(6) -0.0492(11) 0.5162(5) 0.036(3) Uani 1 1 d . . .
C2E C 0.2692(6) -0.1446(12) 0.5470(6) 0.043(4) Uani 1 1 d . . .
H2E H 0.3035 -0.1729 0.5363 0.00(2) Uiso 1 1 calc R . .
C3E C 0.2488(7) -0.1984(12) 0.5946(6) 0.045(4) Uani 1 1 d . . .
C4E C 0.1993(7) -0.1592(14) 0.6109(6) 0.055(4) Uani 1 1 d . . .
H4E H 0.1864 -0.1953 0.6425 0.066 Uiso 1 1 calc R . .
C5E C 0.1678(6) -0.0636(13) 0.5800(6) 0.044(4) Uani 1 1 d . . .
C6E C 0.1873(6) -0.0091(11) 0.5343(6) 0.038(3) Uani 1 1 d . . .
H6E H 0.1663 0.0561 0.5150 0.045 Uiso 1 1 calc R . .
C7E C 0.2573(6) 0.0080(11) 0.4631(5) 0.030(3) Uani 1 1 d . . .
C1F C 0.3313(5) 0.0795(10) 0.2430(5) 0.029(3) Uani 1 1 d . . .
C2F C 0.3839(6) 0.0547(10) 0.2266(6) 0.037(3) Uani 1 1 d . . .
H2F H 0.4163 0.0198 0.2543 0.044 Uiso 1 1 calc R . .
C3F C 0.3878(6) 0.0829(12) 0.1677(6) 0.040(3) Uani 1 1 d . . .
C4F C 0.3419(6) 0.1374(12) 0.1255(6) 0.047(4) Uani 1 1 d . . .
H4F H 0.3455 0.1554 0.0863 0.056 Uiso 1 1 calc R . .
C5F C 0.2915(6) 0.1634(12) 0.1440(6) 0.043(4) Uani 1 1 d . . .
C6F C 0.2828(6) 0.1362(10) 0.2014(6) 0.035(3) Uani 1 1 d . . .
H6F H 0.2469 0.1543 0.2119 0.042 Uiso 1 1 calc R . .
C7F C 0.3236(6) 0.0552(10) 0.3082(5) 0.026(3) Uani 1 1 d . . .
N1A N 0.3924(5) -0.1964(9) 0.4355(5) 0.044(3) Uani 1 1 d . . .
N2A N 0.3931(5) -0.8191(9) 0.4402(5) 0.035(3) Uani 1 1 d . . .
N1D N 0.1890(4) -0.0944(8) 0.3336(5) 0.029(2) Uani 1 1 d . . .
N2D N 0.1971(4) -0.7172(8) 0.3406(4) 0.030(2) Uani 1 1 d . . .
C1A C 0.3896(8) -0.4433(11) 0.4355(6) 0.057(5) Uani 1 1 d . . .
C2A C 0.415(2) -0.3803(17) 0.4817(10) 0.37(4) Uani 1 1 d . . .
H2A H 0.4353 -0.4176 0.5176 0.441 Uiso 1 1 calc R . .
C3A C 0.413(2) -0.2594(17) 0.4802(9) 0.30(3) Uani 1 1 d . . .
H3A H 0.4298 -0.2209 0.5169 0.362 Uiso 1 1 calc R . .
C4A C 0.3681(8) -0.2575(13) 0.3900(8) 0.086(7) Uani 1 1 d . . .
H4A H 0.3494 -0.2173 0.3545 0.103 Uiso 1 1 calc R . .
C5A C 0.3664(9) -0.3789(13) 0.3875(9) 0.108(8) Uani 1 1 d . . .
H5A H 0.3483 -0.4156 0.3507 0.129 Uiso 1 1 calc R . .
C6A C 0.3916(8) -0.5718(12) 0.4356(6) 0.053(4) Uani 1 1 d . . .
C7A C 0.3492(7) -0.6341(13) 0.4515(9) 0.077(6) Uani 1 1 d . . .
H7A H 0.3168 -0.5957 0.4614 0.092 Uiso 1 1 calc R . .
C8A C 0.3520(6) -0.7557(12) 0.4537(8) 0.063(5) Uani 1 1 d . . .
H8A H 0.3211 -0.7946 0.4661 0.076 Uiso 1 1 calc R . .
C9A C 0.4319(12) -0.7603(14) 0.4215(15) 0.196(17) Uani 1 1 d . . .
H9A H 0.4617 -0.8006 0.4080 0.235 Uiso 1 1 calc R . .
C10A C 0.4322(14) -0.6351(16) 0.4199(16) 0.25(2) Uani 1 1 d . . .
H10A H 0.4631 -0.5975 0.4070 0.297 Uiso 1 1 calc R . .
C1D C 0.1916(6) -0.3409(9) 0.3358(5) 0.030(3) Uani 1 1 d . . .
C2D C 0.2182(6) -0.2757(10) 0.2960(5) 0.037(3) Uani 1 1 d . . .
H2D H 0.2380 -0.3134 0.2698 0.044 Uiso 1 1 calc R . .
C3D C 0.2143(6) -0.1549(10) 0.2969(5) 0.034(3) Uani 1 1 d . . .
H3D H 0.2307 -0.1130 0.2694 0.041 Uiso 1 1 calc R . .
C4D C 0.1624(6) -0.1583(10) 0.3712(6) 0.039(4) Uani 1 1 d . . .
H4D H 0.1422 -0.1181 0.3962 0.046 Uiso 1 1 calc R . .
C5D C 0.1638(6) -0.2785(10) 0.3740(5) 0.039(4) Uani 1 1 d . . .
H5D H 0.1463 -0.3179 0.4015 0.047 Uiso 1 1 calc R . .
C6D C 0.1951(6) -0.4713(10) 0.3382(6) 0.031(3) Uani 1 1 d . . .
C7D C 0.1975(6) -0.5366(11) 0.2876(6) 0.037(3) Uani 1 1 d . . .
H7D H 0.1984 -0.4991 0.2511 0.045 Uiso 1 1 calc R . .
C8D C 0.1986(6) -0.6584(10) 0.2906(6) 0.043(4) Uani 1 1 d . . .
H8D H 0.2004 -0.7005 0.2558 0.051 Uiso 1 1 calc R . .
C9D C 0.1936(6) -0.6549(11) 0.3901(6) 0.041(4) Uani 1 1 d . . .
H9D H 0.1908 -0.6951 0.4253 0.050 Uiso 1 1 calc R . .
C10D C 0.1940(6) -0.5346(10) 0.3911(5) 0.040(4) Uani 1 1 d . . .
H10D H 0.1936 -0.4948 0.4270 0.048 Uiso 1 1 calc R . .
C1 C -0.0498(10) 0.3259(18) 0.2894(11) 0.124(8) Uani 1 1 d . . .
H13 H -0.0607 0.2904 0.3239 0.186 Uiso 1 1 calc R . .
H12 H -0.0408 0.2656 0.2632 0.186 Uiso 1 1 calc R . .
H11 H -0.0828 0.3730 0.2671 0.186 Uiso 1 1 calc R . .
C2 C 0.0283(10) 0.465(2) 0.2637(12) 0.138(9) Uani 1 1 d . . .
H23 H 0.0635 0.5112 0.2821 0.207 Uiso 1 1 calc R . .
H22 H -0.0029 0.5164 0.2412 0.207 Uiso 1 1 calc R . .
H21 H 0.0386 0.4087 0.2363 0.207 Uiso 1 1 calc R . .
C3 C 0.0063(12) 0.404(2) 0.3121(9) 0.101(8) Uani 1 1 d . . .
C4 C 0.0725(7) 0.1221(15) 0.3985(7) 0.076(5) Uani 1 1 d . . .
H43 H 0.0295 0.1170 0.3825 0.115 Uiso 1 1 calc R . .
H42 H 0.0829 0.1991 0.4152 0.115 Uiso 1 1 calc R . .
H41 H 0.0853 0.0643 0.4300 0.115 Uiso 1 1 calc R . .
O1 O 0.1016(4) 0.1016(8) 0.3512(4) 0.046(2) Uani 1 1 d . . .
O2 O 0.0252(10) 0.4166(18) 0.3620(9) 0.190(9) Uani 1 1 d . . .

loop_
_atom_site_aniso_label
_atom_site_aniso_U_11
_atom_site_aniso_U_22
_atom_site_aniso_U_33
_atom_site_aniso_U_23
_atom_site_aniso_U_13
_atom_site_aniso_U_12
Co1 0.0416(11) 0.0137(9) 0.0271(10) 0.0019(7) 0.0097(8) 0.0019(8)
Co2 0.0374(10) 0.0193(9) 0.0303(10) 0.0043(8) 0.0075(8) 0.0017(9)
O1B 0.048(7) 0.093(9) 0.031(5) 0.008(5) 0.005(5) 0.016(6)
O2B 0.038(6) 0.050(6) 0.026(5) 0.002(4) 0.008(4) -0.002(5)
O3B 0.110(11) 0.114(12) 0.095(10) -0.042(8) 0.040(9) -0.057(9)
O4B 0.146(13) 0.133(13) 0.099(11) -0.075(10) 0.040(10) -0.053(10)
O5B 0.068(9) 0.217(18) 0.109(11) -0.072(11) 0.041(8) -0.073(11)
O6B 0.102(10) 0.149(13) 0.081(9) -0.038(9) 0.059(8) -0.007(9)
O1C 0.069(7) 0.071(8) 0.037(6) 0.007(5) 0.011(5) 0.034(6)
O2C 0.039(5) 0.028(5) 0.025(5) 0.000(4) -0.008(4) 0.002(4)
O3C 0.089(9) 0.137(12) 0.042(7) 0.023(7) 0.007(6) 0.044(8)
O4C 0.069(8) 0.089(9) 0.068(8) 0.009(7) 0.017(6) 0.037(7)
O5C 0.083(9) 0.138(13) 0.077(9) -0.023(8) 0.006(8) 0.053(9)
O6C 0.077(8) 0.102(10) 0.050(7) -0.033(7) 0.023(6) 0.002(7)
O1E 0.037(6) 0.047(6) 0.064(7) 0.031(5) 0.012(5) 0.000(5)
O2E 0.043(5) 0.026(5) 0.030(5) 0.010(4) 0.003(4) 0.012(4)
O3E 0.147(13) 0.090(11) 0.095(10) 0.064(8) 0.057(10) 0.054(9)
O4E 0.170(14) 0.096(10) 0.065(8) 0.062(8) 0.033(9) 0.020(9)
O5E 0.106(10) 0.120(11) 0.041(7) 0.003(7) 0.038(7) -0.007(8)
O6E 0.092(10) 0.076(9) 0.104(11) 0.009(8) 0.049(8) 0.022(8)
O1F 0.049(6) 0.035(5) 0.025(5) 0.015(4) 0.008(4) 0.010(5)
O2F 0.036(5) 0.029(5) 0.037(5) 0.003(4) 0.009(4) 0.003(4)
O3F 0.089(9) 0.170(14) 0.045(7) 0.006(8) 0.039(7) 0.016(9)
O4F 0.091(10) 0.191(16) 0.105(11) 0.059(11) 0.067(9) 0.072(11)
O5F 0.053(8) 0.085(9) 0.084(9) 0.047(7) 0.016(7) 0.021(7)
O6F 0.119(11) 0.126(12) 0.050(8) 0.038(8) 0.011(7) 0.049(9)
N1B 0.103(13) 0.067(10) 0.052(9) -0.022(8) 0.024(9) -0.030(9)
N2B 0.043(9) 0.077(10) 0.085(11) -0.006(9) 0.040(8) 0.017(8)
N1C 0.060(9) 0.067(10) 0.040(8) 0.013(7) 0.010(7) 0.005(7)
N2C 0.073(10) 0.051(9) 0.051(9) 0.002(7) 0.027(8) 0.004(8)
N1E 0.122(15) 0.055(10) 0.060(10) 0.028(8) 0.031(10) 0.013(10)
N2E 0.057(9) 0.057(10) 0.055(9) -0.023(7) 0.024(7) -0.027(8)
N1F 0.066(10) 0.067(9) 0.061(10) 0.015(8) 0.018(8) 0.020(8)
N2F 0.053(9) 0.062(9) 0.044(9) 0.031(7) 0.000(7) -0.009(7)
C1B 0.026(7) 0.024(7) 0.031(7) -0.002(6) 0.008(6) 0.003(6)
C2B 0.048(10) 0.045(9) 0.049(10) -0.002(7) 0.014(8) -0.007(8)
C3B 0.080(13) 0.034(9) 0.059(11) -0.023(8) 0.015(9) 0.005(9)
C4B 0.060(11) 0.039(9) 0.046(9) -0.004(7) 0.016(8) 0.023(8)
C5B 0.046(9) 0.037(8) 0.043(9) -0.003(7) 0.006(7) 0.002(8)
C6B 0.041(9) 0.026(7) 0.032(8) 0.005(6) 0.000(6) 0.004(6)
C7B 0.031(8) 0.025(8) 0.040(8) 0.010(6) 0.004(7) 0.016(7)
C1C 0.037(8) 0.030(7) 0.032(8) 0.005(6) 0.001(7) -0.006(7)
C2C 0.039(8) 0.031(8) 0.029(7) 0.000(6) 0.002(6) 0.001(7)
C3C 0.041(9) 0.044(9) 0.035(8) 0.010(7) 0.009(7) 0.001(7)
C4C 0.050(9) 0.057(10) 0.021(7) 0.006(7) 0.007(7) 0.003(8)
C5C 0.032(8) 0.041(8) 0.031(8) -0.003(6) 0.013(7) -0.008(6)
C6C 0.047(9) 0.043(9) 0.032(8) -0.004(7) 0.018(7) 0.000(7)
C7C 0.047(10) 0.026(8) 0.043(9) -0.004(7) 0.005(8) -0.011(7)
C1E 0.038(8) 0.034(8) 0.025(7) 0.016(6) -0.014(6) -0.001(7)
C2E 0.039(9) 0.042(9) 0.049(9) -0.006(7) 0.013(7) -0.008(7)
C3E 0.060(10) 0.044(9) 0.029(8) 0.012(7) 0.007(8) 0.006(8)
C4E 0.067(12) 0.065(11) 0.029(8) -0.005(8) 0.005(8) -0.023(9)
C5E 0.048(9) 0.045(9) 0.032(8) -0.015(7) -0.001(7) -0.004(8)
C6E 0.043(8) 0.029(8) 0.037(8) 0.016(7) 0.002(7) 0.000(7)
C7E 0.038(8) 0.029(8) 0.025(7) -0.001(6) 0.011(6) 0.000(7)
C1F 0.035(8) 0.022(7) 0.034(7) -0.003(6) 0.017(6) -0.008(6)
C2F 0.045(9) 0.030(8) 0.036(8) 0.019(6) 0.009(7) 0.012(7)
C3F 0.044(9) 0.043(9) 0.039(9) -0.005(7) 0.022(7) -0.003(8)
C4F 0.054(10) 0.051(9) 0.037(9) 0.007(7) 0.013(8) 0.009(8)
C5F 0.046(10) 0.039(9) 0.039(9) 0.002(7) -0.002(7) -0.001(7)
C6F 0.042(9) 0.024(7) 0.036(8) 0.005(6) 0.003(7) -0.001(6)
C7F 0.037(8) 0.021(7) 0.017(7) 0.003(5) 0.000(6) -0.003(6)
N1A 0.082(9) 0.024(6) 0.021(6) 0.014(6) 0.005(6) 0.006(7)
N2A 0.040(7) 0.026(6) 0.044(7) 0.001(5) 0.018(5) -0.001(6)
N1D 0.035(6) 0.011(5) 0.043(7) -0.004(5) 0.014(5) 0.010(5)
N2D 0.046(7) 0.015(5) 0.029(6) -0.004(5) 0.009(5) 0.007(5)
C1A 0.141(15) 0.006(7) 0.030(8) 0.004(7) 0.034(9) 0.007(9)
C2A 0.92(10) 0.022(12) 0.051(15) -0.011(10) -0.10(3) 0.06(3)
C3A 0.72(8) 0.031(12) 0.051(14) -0.019(10) -0.11(3) 0.10(3)
C4A 0.101(14) 0.020(9) 0.092(14) 0.004(9) -0.062(11) -0.003(9)
C5A 0.142(18) 0.019(10) 0.110(16) -0.011(10) -0.069(14) -0.017(10)
C6A 0.087(12) 0.022(8) 0.057(10) 0.008(7) 0.035(9) 0.006(9)
C7A 0.041(10) 0.025(9) 0.157(18) -0.034(10) 0.007(11) 0.012(8)
C8A 0.034(9) 0.026(9) 0.137(16) 0.009(9) 0.036(10) -0.014(7)
C9A 0.22(3) 0.006(9) 0.47(5) -0.004(16) 0.28(3) -0.010(13)
C10A 0.34(4) 0.025(11) 0.53(6) 0.03(2) 0.40(5) 0.010(18)
C1D 0.046(8) 0.011(6) 0.032(7) -0.007(6) 0.007(6) 0.003(6)
C2D 0.065(10) 0.019(7) 0.037(8) -0.009(6) 0.031(7) -0.011(7)
C3D 0.060(9) 0.013(7) 0.034(8) 0.002(6) 0.019(7) 0.002(6)
C4D 0.068(10) 0.017(7) 0.042(8) -0.006(6) 0.035(8) 0.002(7)
C5D 0.076(10) 0.008(7) 0.038(8) 0.002(6) 0.022(7) -0.002(7)
C6D 0.044(8) 0.017(7) 0.035(8) 0.004(6) 0.015(6) 0.011(6)
C7D 0.052(9) 0.030(8) 0.035(8) 0.006(6) 0.020(7) 0.003(7)
C8D 0.073(11) 0.016(8) 0.044(9) -0.003(7) 0.024(8) 0.006(7)
C9D 0.069(10) 0.023(8) 0.032(8) 0.005(6) 0.014(7) 0.004(7)
C10D 0.080(11) 0.016(7) 0.024(7) -0.001(6) 0.014(7) 0.005(7)
C1 0.120(19) 0.081(17) 0.16(2) -0.012(16) 0.014(17) 0.041(15)
C2 0.107(19) 0.11(2) 0.20(3) 0.045(19) 0.049(19) 0.033(15)
C3 0.16(2) 0.078(15) 0.043(12) -0.014(12) -0.012(14) 0.057(16)
C4 0.071(12) 0.098(14) 0.064(12) 0.013(10) 0.023(9) 0.043(11)
O1 0.049(6) 0.055(6) 0.040(6) 0.000(5) 0.020(5) 0.008(5)
O2 0.27(2) 0.155(17) 0.108(15) -0.022(13) -0.015(16) 0.059(16)

loop_
_atom_type_symbol
_atom_type_description
_atom_type_scat_dispersion_real
_atom_type_scat_dispersion_imag
_atom_type_scat_source
C C 0.0033 0.0016 'International Tables Vol C Tables 4.2.6.8 and 6.1.1.4'
H H 0.0000 0.0000 'International Tables Vol C Tables 4.2.6.8 and 6.1.1.4'
N N 0.0061 0.0033 'International Tables Vol C Tables 4.2.6.8 and 6.1.1.4'
O O 0.0106 0.0060 'International Tables Vol C Tables 4.2.6.8 and 6.1.1.4'
Co Co 0.3494 0.9721 'International Tables Vol C Tables 4.2.6.8 and 6.1.1.4'

loop_
_geom_angle_atom_site_label_1
_geom_angle_atom_site_label_2
_geom_angle_atom_site_label_3
_geom_angle
_geom_angle_site_symmetry_1
_geom_angle_site_symmetry_3
_geom_angle_publ_flag
O2E Co1 O2F 97.9(3) . . ?
O2E Co1 O2C 171.9(3) . . ?
O2F Co1 O2C 89.5(3) . . ?
O2E Co1 N1D 89.5(4) . . ?
O2F Co1 N1D 90.8(3) . . ?
O2C Co1 N1D 87.2(3) . . ?
O2E Co1 N2D 92.5(4) . 1_565 ?
O2F Co1 N2D 87.9(4) . 1_565 ?
O2C Co1 N2D 90.9(3) . 1_565 ?
N1D Co1 N2D 177.7(4) . 1_565 ?
O2E Co1 O1 87.0(3) . . ?
O2F Co1 O1 174.7(3) . . ?
O2C Co1 O1 85.7(3) . . ?
N1D Co1 O1 91.3(4) . . ?
N2D Co1 O1 89.8(4) 1_565 . ?
O1B Co2 O1E 171.8(4) 3_656 . ?
O1B Co2 O2B 91.9(3) 3_656 . ?
O1E Co2 O2B 83.5(3) . . ?
O1B Co2 O1F 86.5(3) 3_656 . ?
O1E Co2 O1F 98.5(3) . . ?
O2B Co2 O1F 176.1(3) . . ?
O1B Co2 N1A 88.1(4) 3_656 . ?
O1E Co2 N1A 85.4(4) . . ?
O2B Co2 N1A 92.6(4) . . ?
O1F Co2 N1A 90.8(4) . . ?
O1B Co2 N2A 91.3(4) 3_656 1_565 ?
O1E Co2 N2A 95.2(4) . 1_565 ?
O2B Co2 N2A 88.2(4) . 1_565 ?
O1F Co2 N2A 88.3(4) . 1_565 ?
N1A Co2 N2A 179.0(4) . 1_565 ?
C7B O1B Co2 176.0(10) . 3_656 ?
C7B O2B Co2 136.9(8) . . ?
C7C O2C Co1 127.1(8) . . ?
C7E O1E Co2 156.8(9) . . ?
C7E O2E Co1 127.9(7) . . ?
C7F O1F Co2 128.6(8) . . ?
C7F O2F Co1 159.4(8) . . ?
O4B N1B O3B 122.3(15) . . ?
O4B N1B C3B 119.6(17) . . ?
O3B N1B C3B 118.1(15) . . ?
O5B N2B O6B 125.2(14) . . ?
O5B N2B C5B 117.3(14) . . ?
O6B N2B C5B 117.2(15) . . ?
O3C N1C O4C 125.6(13) . . ?
O3C N1C C3C 119.0(13) . . ?
O4C N1C C3C 115.3(12) . . ?
O5C N2C O6C 125.1(14) . . ?
O5C N2C C5C 117.9(14) . . ?
O6C N2C C5C 116.8(13) . . ?
O3E N1E O4E 126.4(15) . . ?
O3E N1E C3E 118.1(14) . . ?
O4E N1E C3E 115.4(16) . . ?
O6E N2E O5E 125.3(14) . . ?
O6E N2E C5E 116.6(13) . . ?
O5E N2E C5E 118.1(15) . . ?
O3F N1F O4F 121.2(15) . . ?
O3F N1F C3F 120.3(14) . . ?
O4F N1F C3F 118.3(14) . . ?
O5F N2F O6F 124.1(13) . . ?
O5F N2F C5F 121.0(13) . . ?
O6F N2F C5F 114.9(14) . . ?
C2B C1B C6B 120.1(12) . . ?
C2B C1B C7B 120.4(12) . . ?
C6B C1B C7B 119.5(11) . . ?
C1B C2B C3B 119.0(13) . . ?
C1B C2B H2B 120.5 . . ?
C3B C2B H2B 120.5 . . ?
C2B C3B C4B 122.1(14) . . ?
C2B C3B N1B 120.5(16) . . ?
C4B C3B N1B 117.4(14) . . ?
C5B C4B C3B 117.2(13) . . ?
C5B C4B H4B 121.4 . . ?
C3B C4B H4B 121.4 . . ?
C6B C5B C4B 122.5(13) . . ?
C6B C5B N2B 119.5(13) . . ?
C4B C5B N2B 118.0(14) . . ?
C5B C6B C1B 119.0(12) . . ?
C5B C6B H6B 120.5 . . ?
C1B C6B H6B 120.5 . . ?
O2B C7B O1B 127.6(12) . . ?
O2B C7B C1B 115.9(12) . . ?
O1B C7B C1B 116.4(12) . . ?
C2C C1C C6C 119.4(12) . . ?
C2C C1C C7C 119.9(12) . . ?
C6C C1C C7C 120.7(12) . . ?
C3C C2C C1C 120.1(12) . . ?
C3C C2C H2C 119.9 . . ?
C1C C2C H2C 119.9 . . ?
C2C C3C C4C 122.7(12) . . ?
C2C C3C N1C 120.6(12) . . ?
C4C C3C N1C 116.7(12) . . ?
C5C C4C C3C 115.5(12) . . ?
C5C C4C H4C 122.3 . . ?
C3C C4C H4C 122.3 . . ?
C6C C5C C4C 124.5(12) . . ?
C6C C5C N2C 116.8(12) . . ?
C4C C5C N2C 118.7(12) . . ?
C5C C6C C1C 117.9(12) . . ?
C5C C6C H6C 121.1 . . ?
C1C C6C H6C 121.1 . . ?
O1C C7C O2C 126.2(12) . . ?
O1C C7C C1C 117.4(13) . . ?
O2C C7C C1C 116.3(12) . . ?
C2E C1E C6E 118.1(12) . . ?
C2E C1E C7E 121.1(13) . . ?
C6E C1E C7E 120.8(11) . . ?
C1E C2E C3E 119.7(13) . . ?
C1E C2E H2E 120.1 . . ?
C3E C2E H2E 120.1 . . ?
C4E C3E C2E 121.2(13) . . ?
C4E C3E N1E 121.0(14) . . ?
C2E C3E N1E 117.8(14) . . ?
C3E C4E C5E 119.1(14) . . ?
C3E C4E H4E 120.5 . . ?
C5E C4E H4E 120.5 . . ?
C6E C5E C4E 120.6(14) . . ?
C6E C5E N2E 120.7(14) . . ?
C4E C5E N2E 118.6(14) . . ?
C5E C6E C1E 121.1(12) . . ?
C5E C6E H6E 119.4 . . ?
C1E C6E H6E 119.4 . . ?
O1E C7E O2E 127.4(11) . . ?
O1E C7E C1E 115.8(12) . . ?
O2E C7E C1E 116.8(11) . . ?
C2F C1F C6F 120.5(11) . . ?
C2F C1F C7F 121.9(11) . . ?
C6F C1F C7F 117.4(11) . . ?
C1F C2F C3F 118.3(12) . . ?
C1F C2F H2F 120.8 . . ?
C3F C2F H2F 120.8 . . ?
C4F C3F C2F 123.4(12) . . ?
C4F C3F N1F 116.8(12) . . ?
C2F C3F N1F 119.8(13) . . ?
C5F C4F C3F 116.4(13) . . ?
C5F C4F H4F 121.8 . . ?
C3F C4F H4F 121.8 . . ?
C4F C5F C6F 124.5(13) . . ?
C4F C5F N2F 120.0(13) . . ?
C6F C5F N2F 115.5(13) . . ?
C5F C6F C1F 116.9(12) . . ?
C5F C6F H6F 121.6 . . ?
C1F C6F H6F 121.6 . . ?
O2F C7F O1F 130.1(11) . . ?
O2F C7F C1F 115.8(10) . . ?
O1F C7F C1F 114.1(11) . . ?
C3A N1A C4A 110.7(14) . . ?
C3A N1A Co2 123.8(12) . . ?
C4A N1A Co2 125.3(9) . . ?
C9A N2A C8A 113.3(12) . . ?
C9A N2A Co2 121.8(10) . 1_545 ?
C8A N2A Co2 124.5(9) . 1_545 ?
C3D N1D C4D 116.2(10) . . ?
C3D N1D Co1 122.8(8) . . ?
C4D N1D Co1 121.0(7) . . ?
C8D N2D C9D 117.5(10) . . ?
C8D N2D Co1 120.2(8) . 1_545 ?
C9D N2D Co1 122.1(8) . 1_545 ?
C2A C1A C5A 111.8(14) . . ?
C2A C1A C6A 123.4(16) . . ?
C5A C1A C6A 124.6(14) . . ?
C1A C2A C3A 122(2) . . ?
C1A C2A H2A 118.8 . . ?
C3A C2A H2A 118.8 . . ?
N1A C3A C2A 127.1(18) . . ?
N1A C3A H3A 116.4 . . ?
C2A C3A H3A 116.4 . . ?
N1A C4A C5A 126.3(15) . . ?
N1A C4A H4A 116.9 . . ?
C5A C4A H4A 116.9 . . ?
C1A C5A C4A 121.6(16) . . ?
C1A C5A H5A 119.2 . . ?
C4A C5A H5A 119.2 . . ?
C10A C6A C7A 113.4(14) . . ?
C10A C6A C1A 125.7(16) . . ?
C7A C6A C1A 120.9(15) . . ?
C6A C7A C8A 121.2(14) . . ?
C6A C7A H7A 119.4 . . ?
C8A C7A H7A 119.4 . . ?
N2A C8A C7A 125.8(14) . . ?
N2A C8A H8A 117.1 . . ?
C7A C8A H8A 117.1 . . ?
N2A C9A C10A 123.2(16) . . ?
N2A C9A H9A 118.4 . . ?
C10A C9A H9A 118.4 . . ?
C6A C10A C9A 123.0(17) . . ?
C6A C10A H10A 118.5 . . ?
C9A C10A H10A 118.5 . . ?
C5D C1D C2D 117.3(10) . . ?
C5D C1D C6D 121.2(11) . . ?
C2D C1D C6D 121.4(11) . . ?
C3D C2D C1D 118.4(11) . . ?
C3D C2D H2D 120.8 . . ?
C1D C2D H2D 120.8 . . ?
N1D C3D C2D 124.9(11) . . ?
N1D C3D H3D 117.5 . . ?
C2D C3D H3D 117.5 . . ?
N1D C4D C5D 123.5(11) . . ?
N1D C4D H4D 118.2 . . ?
C5D C4D H4D 118.2 . . ?
C4D C5D C1D 119.5(12) . . ?
C4D C5D H5D 120.2 . . ?
C1D C5D H5D 120.2 . . ?
C7D C6D C10D 116.2(11) . . ?
C7D C6D C1D 121.4(11) . . ?
C10D C6D C1D 122.3(11) . . ?
C6D C7D C8D 120.1(12) . . ?
C6D C7D H7D 119.9 . . ?
C8D C7D H7D 119.9 . . ?
N2D C8D C7D 123.1(12) . . ?
N2D C8D H8D 118.4 . . ?
C7D C8D H8D 118.4 . . ?
N2D C9D C10D 122.7(12) . . ?
N2D C9D H9D 118.6 . . ?
C10D C9D H9D 118.6 . . ?
C9D C10D C6D 120.2(12) . . ?
C9D C10D H10D 119.9 . . ?
C6D C10D H10D 119.9 . . ?
C3 C1 H13 109.5 . . ?
C3 C1 H12 109.5 . . ?
H13 C1 H12 109.5 . . ?
C3 C1 H11 109.5 . . ?
H13 C1 H11 109.5 . . ?
H12 C1 H11 109.5 . . ?
C3 C2 H23 109.5 . . ?
C3 C2 H22 109.5 . . ?
H23 C2 H22 109.5 . . ?
C3 C2 H21 109.5 . . ?
H23 C2 H21 109.5 . . ?
H22 C2 H21 109.5 . . ?
O2 C3 C2 124(3) . . ?
O2 C3 C1 120(3) . . ?
C2 C3 C1 115.6(19) . . ?
O1 C4 H43 109.5 . . ?
O1 C4 H42 109.5 . . ?
H43 C4 H42 109.5 . . ?
O1 C4 H41 109.5 . . ?
H43 C4 H41 109.5 . . ?
H42 C4 H41 109.5 . . ?
C4 O1 Co1 138.6(9) . . ?

loop_
_geom_bond_atom_site_label_1
_geom_bond_atom_site_label_2
_geom_bond_distance
_geom_bond_site_symmetry_2
_geom_bond_publ_flag
Co1 O2E 2.040(8) . ?
Co1 O2F 2.053(8) . ?
Co1 O2C 2.103(8) . ?
Co1 N1D 2.143(9) . ?
Co1 N2D 2.153(9) 1_565 ?
Co1 O1 2.162(8) . ?
Co2 O1B 2.087(10) 3_656 ?
Co2 O1E 2.094(9) . ?
Co2 O2B 2.106(8) . ?
Co2 O1F 2.119(8) . ?
Co2 N1A 2.140(10) . ?
Co2 N2A 2.153(10) 1_565 ?
O1B C7B 1.213(14) . ?
O1B Co2 2.087(10) 3_656 ?
O2B C7B 1.210(14) . ?
O3B N1B 1.218(15) . ?
O4B N1B 1.199(15) . ?
O5B N2B 1.189(16) . ?
O6B N2B 1.212(15) . ?
O1C C7C 1.255(15) . ?
O2C C7C 1.260(15) . ?
O3C N1C 1.215(13) . ?
O4C N1C 1.221(14) . ?
O5C N2C 1.204(15) . ?
O6C N2C 1.210(14) . ?
O1E C7E 1.233(13) . ?
O2E C7E 1.263(14) . ?
O3E N1E 1.208(16) . ?
O4E N1E 1.227(16) . ?
O5E N2E 1.228(14) . ?
O6E N2E 1.220(15) . ?
O1F C7F 1.251(13) . ?
O2F C7F 1.246(13) . ?
O3F N1F 1.195(14) . ?
O4F N1F 1.211(15) . ?
O5F N2F 1.192(14) . ?
O6F N2F 1.237(14) . ?
N1B C3B 1.458(19) . ?
N2B C5B 1.477(17) . ?
N1C C3C 1.480(17) . ?
N2C C5C 1.481(16) . ?
N1E C3E 1.473(18) . ?
N2E C5E 1.480(17) . ?
N1F C3F 1.467(17) . ?
N2F C5F 1.493(17) . ?
C1B C2B 1.376(17) . ?
C1B C6B 1.398(15) . ?
C1B C7B 1.542(16) . ?
C2B C3B 1.377(18) . ?
C2B H2B 0.9300 . ?
C3B C4B 1.394(19) . ?
C4B C5B 1.371(18) . ?
C4B H4B 0.9300 . ?
C5B C6B 1.367(17) . ?
C6B H6B 0.9300 . ?
C1C C2C 1.392(16) . ?
C1C C6C 1.405(16) . ?
C1C C7C 1.507(17) . ?
C2C C3C 1.364(16) . ?
C2C H2C 0.9300 . ?
C3C C4C 1.399(17) . ?
C4C C5C 1.381(17) . ?
C4C H4C 0.9300 . ?
C5C C6C 1.379(16) . ?
C6C H6C 0.9300 . ?
C1E C2E 1.388(17) . ?
C1E C6E 1.390(17) . ?
C1E C7E 1.521(16) . ?
C2E C3E 1.408(17) . ?
C2E H2E 0.9300 . ?
C3E C4E 1.343(18) . ?
C4E C5E 1.393(19) . ?
C4E H4E 0.9300 . ?
C5E C6E 1.365(17) . ?
C6E H6E 0.9300 . ?
C1F C2F 1.367(15) . ?
C1F C6F 1.416(16) . ?
C1F C7F 1.547(15) . ?
C2F C3F 1.389(16) . ?
C2F H2F 0.9300 . ?
C3F C4F 1.377(17) . ?
C4F C5F 1.346(17) . ?
C4F H4F 0.9300 . ?
C5F C6F 1.390(17) . ?
C6F H6F 0.9300 . ?
N1A C3A 1.23(2) . ?
N1A C4A 1.249(16) . ?
N2A C9A 1.259(18) . ?
N2A C8A 1.277(15) . ?
N2A Co2 2.153(10) 1_545 ?
N1D C3D 1.312(14) . ?
N1D C4D 1.366(14) . ?
N2D C8D 1.318(14) . ?
N2D C9D 1.340(14) . ?
N2D Co1 2.153(9) 1_545 ?
C1A C2A 1.28(3) . ?
C1A C5A 1.307(19) . ?
C1A C6A 1.462(17) . ?
C2A C3A 1.38(3) . ?
C2A H2A 0.9300 . ?
C3A H3A 0.9300 . ?
C4A C5A 1.383(19) . ?
C4A H4A 0.9300 . ?
C5A H5A 0.9300 . ?
C6A C10A 1.29(2) . ?
C6A C7A 1.315(19) . ?
C7A C8A 1.385(19) . ?
C7A H7A 0.9300 . ?
C8A H8A 0.9300 . ?
C9A C10A 1.42(2) . ?
C9A H9A 0.9300 . ?
C10A H10A 0.9300 . ?
C1D C5D 1.383(16) . ?
C1D C2D 1.409(16) . ?
C1D C6D 1.486(15) . ?
C2D C3D 1.378(15) . ?
C2D H2D 0.9300 . ?
C3D H3D 0.9300 . ?
C4D C5D 1.368(15) . ?
C4D H4D 0.9300 . ?
C5D H5D 0.9300 . ?
C6D C7D 1.374(16) . ?
C6D C10D 1.397(16) . ?
C7D C8D 1.387(16) . ?
C7D H7D 0.9300 . ?
C8D H8D 0.9300 . ?
C9D C10D 1.369(15) . ?
C9D H9D 0.9300 . ?
C10D H10D 0.9300 . ?
C1 C3 1.53(3) . ?
C1 H13 0.9600 . ?
C1 H12 0.9600 . ?
C1 H11 0.9600 . ?
C2 C3 1.48(3) . ?
C2 H23 0.9600 . ?
C2 H22 0.9600 . ?
C2 H21 0.9600 . ?
C3 O2 1.11(2) . ?
C4 O1 1.405(15) . ?
C4 H43 0.9600 . ?
C4 H42 0.9600 . ?
C4 H41 0.9600 . ?
